data_4344203
loop_
_publ_author_name
'Abakumov, Artem M.'
'Morozov, Vladimir A.'
'Tsirlin, Alexander A.'
'Verbeeck, Johan'
'Hadermann, Joke'

_publ_section_title
;
 Cation Ordering and Flexibility of the BO4(2-) Tetrahedra in
 Incommensurately Modulated CaEu2(BO4)4 (B = Mo, W) Scheelites.
;
_journal_name_full 'Inorganic chemistry'
_journal_page_first 140821103327002
_journal_paper_doi 10.1021/ic5015412
_journal_year 2014
_chemical_formula_sum 'Ca Eu2 O16 W4'
_chemical_formula_weight 1335.4
_space_group_crystal_system monoclinic
_space_group_IT_number 15
_space_group_name_Hall '-I 2b'
_space_group_name_H-M_alt 'I 1 1 2/b'
_space_group_ssg_name I2/b(\a\b0)00
_cell_angle_alpha 90
_cell_angle_beta 90
_cell_angle_gamma 91.15110(10)
_cell_formula_units_Z 1
_cell_length_a 5.238740(10)
_cell_length_b 5.266350(10)
_cell_length_c 11.46319(2)
_cell_measurement_temperature 293
_cell_modulation_dimension 1
_cell_volume 316.1946(10)
_diffrn_ambient_temperature 293
_diffrn_measurement_device_type synchrotron
_diffrn_radiation_probe x-ray
_diffrn_radiation_wavelength 0.39996
_exptl_absorpt_coefficient_mu 10.346
_exptl_crystal_density_diffrn 7.0107
_exptl_crystal_F_000 570
_pd_char_colour white
_pd_instr_location ' ?'
_pd_meas_2theta_range_inc 0.002
_pd_meas_2theta_range_max 40.000
_pd_meas_2theta_range_min 1.002
_pd_meas_number_of_points 19500
_pd_proc_2theta_range_inc 0.002
_pd_proc_2theta_range_max 35.106
_pd_proc_2theta_range_min 2.328
_pd_proc_ls_background_function '18 Legendre polynoms'
_pd_proc_ls_pref_orient_corr none
_pd_proc_ls_profile_function Pseudo-Voigt
_pd_proc_ls_prof_R_factor 0.0689
_pd_proc_ls_prof_wR_expected 0.0502
_pd_proc_ls_prof_wR_factor 0.0893
_refine_ls_goodness_of_fit_all 1.78
_refine_ls_number_constraints 1
_refine_ls_number_parameters 58
_refine_ls_number_restraints 0
_refine_ls_R_factor_all 0.0504
_refine_ls_R_factor_gt 0.0504
_refine_ls_shift/su_max 0.0632
_refine_ls_shift/su_mean 0.0136
_refine_ls_weighting_scheme sigma
_refine_ls_wR_factor_all 0.0500
_refine_ls_wR_factor_gt 0.0500
_cod_data_source_file ic5015412_si_002.cif
_cod_data_source_block I
_cod_depositor_comments
;
 Updating space group information.

 Antanas Vaitkus,
 2018-07-23

The following automatic conversions were performed:

'_diffrn_radiation_probe' value 'X-ray' changed to 'x-ray' according
to /home/saulius/struct/CIF-dictionaries/IUCr/cif_core.dic dictionary
named 'cif_core.dic' version 2.4.5 from 2014-11-21.

Automatic conversion script
Id: cif_fix_values 3866 2015-08-17 15:13:47Z robertas 

The following automatic conversions were performed:

data name '_atom_site_site_symmetry_mutiplicity' was replaced with
'_atom_site_site_symmetry_multiplicity' as specified in the
replacement file 'data/replacement-values/replacement_tags.lst'.

Automatic conversion script
Id: cif_correct_tags 9268 2022-04-12 08:56:07Z antanas 
;
_cod_original_cell_volume 316.1945(10)
_cod_original_formula_sum 'Ca1 Eu2 O16 W4'
_cod_database_code 4344203

loop_
_space_group_symop_id
_space_group_symop_operation_xyz
1 x,y,z
2 -x,-y+0.5,z
3 x+0.5,y+0.5,z+0.5
4 -x+0.5,-y,z+0.5
5 -x,-y,-z
6 x,y+0.5,-z
7 -x+0.5,-y+0.5,-z+0.5
8 x+0.5,y,-z+0.5

loop_
_space_group_symop_ssg_id
_space_group_symop_ssg_operation_algebraic
1 x1,x2,x3,x4
2 -x1,-x2+1/2,x3,-x4
3 -x1,-x2,-x3,-x4
4 x1,x2+1/2,-x3,x4
5 x1+1/2,x2+1/2,x3+1/2,x4
6 -x1+1/2,-x2,x3+1/2,-x4
7 -x1+1/2,-x2+1/2,-x3+1/2,-x4
8 x1+1/2,x2,-x3+1/2,x4

loop_
_atom_site_label
_atom_site_type_symbol
_atom_site_fract_x
_atom_site_fract_y
_atom_site_fract_z
_atom_site_adp_type
_atom_site_U_iso_or_equiv
_atom_site_site_symmetry_multiplicity
_atom_site_occupancy
_atom_site_calc_flag
Eu Eu 0.5 0.25 0.87438(10) Uiso 0.0068(2) 4 0.5 d
Ca Ca 0.5 0.25 0.87438(10) Uiso 0.0068(2) 4 0.25 d
W W 0.5 0.25 0.37109(5) Uiso 0.01349(13) 4 1 d
O1 O 0.7370(8) 0.4025(9) 0.4600(4) Uiso 0.0185(11) 8 1 d
O2 O 0.3385(8) 0.4912(8) 0.2890(4) Uiso 0.0185(11) 8 1 d

loop_
_atom_site_displace_Fourier_atom_site_label
_atom_site_displace_Fourier_axis
_atom_site_displace_Fourier_wave_vector_seq_id
_atom_site_displace_Fourier_param_cos
_atom_site_displace_Fourier_param_sin
Eu x 1 0 0.0121(4)
Eu y 1 0 0.0176(5)
Eu z 1 0 0
Ca x 1 0 0.0121(4)
Ca y 1 0 0.0176(5)
Ca z 1 0 0
W x 1 0 -0.0175(2)
W y 1 0 -0.0170(2)
W z 1 -0.00270(14) 0
O1 x 1 0.008(2) -0.011(2)
O1 y 1 -0.020(2) -0.0104(19)
O1 z 1 0.0089(8) 0.0079(9)
O2 x 1 0.014(2) -0.0219(19)
O2 y 1 0.034(2) 0
O2 z 1 0.0059(8) 0.0052(9)

loop_
_atom_site_Fourier_wave_vector_seq_id
_jana_atom_site_fourier_wave_vector_q1_coeff
1 1

loop_
_atom_site_occ_Fourier_atom_site_label
_atom_site_occ_Fourier_wave_vector_seq_id
_atom_site_occ_Fourier_param_cos
_atom_site_occ_Fourier_param_sin
Eu 1 0.4433 0
Ca 1 -0.25 0

loop_
_atom_type_symbol
_atom_type_scat_dispersion_real
_atom_type_scat_dispersion_imag
_atom_type_scat_source
Ca 0.0900 0.0992 'International Tables Vol C tables 4.2.6.8 and 6.1.1.1'
Eu -0.8763 1.3592 'International Tables Vol C tables 4.2.6.8 and 6.1.1.1'
O 0.0016 0.0017 'International Tables Vol C tables 4.2.6.8 and 6.1.1.1'
W -0.5428 2.6512 'International Tables Vol C tables 4.2.6.8 and 6.1.1.1'

loop_
_cell_wave_vector_seq_id
_cell_wave_vector_x
_cell_wave_vector_y
_cell_wave_vector_z
1 0.561530 0.770862 0.000000

loop_
_geom_angle_atom_site_label_1
_geom_angle_atom_site_label_2
_geom_angle_atom_site_label_3
_geom_angle_site_ssg_symmetry_1
_geom_angle_site_ssg_symmetry_3
_geom_angle_av
_geom_angle_min
_geom_angle_max
Ca Eu O1 . 5_4455 0 0 0
Ca Eu O1 . 6_6655 0 0 0
Ca Eu O1 . 7_6565 0 0 0
Ca Eu O1 . 8_4565 0 0 0
Ca Eu O2 . 5_5455 0 0 0
Ca Eu O2 . 6_5655 0 0 0
Ca Eu O2 . 3_6665 0 0 0
Ca Eu O2 . 4_5465 0 0 0
O1 Eu O1 5_4455 6_6655 132.9(4) 129.4(4) 137.4(4)
O1 Eu O1 5_4455 7_6565 76.0(4) 70.4(4) 82.7(4)
O1 Eu O1 5_4455 8_4565 68.4(4) 65.7(4) 70.6(4)
O1 Eu O2 5_4455 5_5455 97.9(3) 91.1(3) 105.8(4)
O1 Eu O2 5_4455 6_5655 100.3(4) 92.4(4) 106.9(4)
O1 Eu O2 5_4455 3_6665 153.3(3) 151.0(4) 155.2(3)
O1 Eu O2 5_4455 4_5465 73.5(3) 70.5(4) 76.0(3)
O1 Eu O1 6_6655 7_6565 68.5(4) 65.9(4) 70.5(4)
O1 Eu O1 6_6655 8_4565 76.2(4) 70.4(4) 82.6(4)
O1 Eu O2 6_6655 5_5455 100.4(4) 92.4(4) 106.8(4)
O1 Eu O2 6_6655 6_5655 98.1(3) 91.1(3) 105.5(3)
O1 Eu O2 6_6655 3_6665 73.5(3) 70.5(4) 76.1(3)
O1 Eu O2 6_6655 4_5465 153.3(3) 150.9(4) 155.1(3)
O1 Eu O1 7_6565 8_4565 80.5(4) 79.8(4) 81.3(4)
O1 Eu O2 7_6565 5_5455 73.4(4) 71.8(4) 74.4(4)
O1 Eu O2 7_6565 6_5655 152.5(4) 151.1(4) 154.0(4)
O1 Eu O2 7_6565 3_6665 124.9(4) 121.6(4) 128.3(4)
O1 Eu O2 7_6565 4_5465 126.3(3) 124.5(3) 127.7(3)
O1 Eu O2 8_4565 5_5455 152.4(4) 151.0(4) 154.1(4)
O1 Eu O2 8_4565 6_5655 73.3(4) 71.8(4) 74.4(4)
O1 Eu O2 8_4565 3_6665 126.3(3) 124.5(3) 127.7(3)
O1 Eu O2 8_4565 4_5465 124.8(4) 121.5(4) 128.4(4)
O2 Eu O2 5_5455 6_5655 132.8(4) 131.4(4) 135.2(4)
O2 Eu O2 5_5455 3_6665 76.3(3) 72.4(3) 80.3(3)
O2 Eu O2 5_5455 4_5465 68.4(3) 65.8(3) 71.6(3)
O2 Eu O2 6_5655 3_6665 68.5(3) 65.7(3) 71.6(3)
O2 Eu O2 6_5655 4_5465 76.2(3) 72.3(3) 80.4(3)
O2 Eu O2 3_6665 4_5465 80.5(3) 78.9(3) 82.7(3)
Eu Ca O1 . 5_4455 0 0 0
Eu Ca O1 . 6_6655 0 0 0
Eu Ca O1 . 7_6565 0 0 0
Eu Ca O1 . 8_4565 0 0 0
Eu Ca O2 . 5_5455 0 0 0
Eu Ca O2 . 6_5655 0 0 0
Eu Ca O2 . 3_6665 0 0 0
Eu Ca O2 . 4_5465 0 0 0
O1 Ca O1 5_4455 6_6655 132.9(4) 129.4(4) 137.4(4)
O1 Ca O1 5_4455 7_6565 76.0(4) 70.4(4) 82.7(4)
O1 Ca O1 5_4455 8_4565 68.4(4) 65.7(4) 70.6(4)
O1 Ca O2 5_4455 5_5455 97.9(3) 91.1(3) 105.8(4)
O1 Ca O2 5_4455 6_5655 100.3(4) 92.4(4) 106.9(4)
O1 Ca O2 5_4455 3_6665 153.3(3) 151.0(4) 155.2(3)
O1 Ca O2 5_4455 4_5465 73.5(3) 70.5(4) 76.0(3)
O1 Ca O1 6_6655 7_6565 68.5(4) 65.9(4) 70.5(4)
O1 Ca O1 6_6655 8_4565 76.2(4) 70.4(4) 82.6(4)
O1 Ca O2 6_6655 5_5455 100.4(4) 92.4(4) 106.8(4)
O1 Ca O2 6_6655 6_5655 98.1(3) 91.1(3) 105.5(3)
O1 Ca O2 6_6655 3_6665 73.5(3) 70.5(4) 76.1(3)
O1 Ca O2 6_6655 4_5465 153.3(3) 150.9(4) 155.1(3)
O1 Ca O1 7_6565 8_4565 80.5(4) 79.8(4) 81.3(4)
O1 Ca O2 7_6565 5_5455 73.4(4) 71.8(4) 74.4(4)
O1 Ca O2 7_6565 6_5655 152.5(4) 151.1(4) 154.0(4)
O1 Ca O2 7_6565 3_6665 124.9(4) 121.6(4) 128.3(4)
O1 Ca O2 7_6565 4_5465 126.3(3) 124.5(3) 127.7(3)
O1 Ca O2 8_4565 5_5455 152.4(4) 151.0(4) 154.1(4)
O1 Ca O2 8_4565 6_5655 73.3(4) 71.8(4) 74.4(4)
O1 Ca O2 8_4565 3_6665 126.3(3) 124.5(3) 127.7(3)
O1 Ca O2 8_4565 4_5465 124.8(4) 121.5(4) 128.4(4)
O2 Ca O2 5_5455 6_5655 132.8(4) 131.4(4) 135.2(4)
O2 Ca O2 5_5455 3_6665 76.3(3) 72.4(3) 80.3(3)
O2 Ca O2 5_5455 4_5465 68.4(3) 65.8(3) 71.6(3)
O2 Ca O2 6_5655 3_6665 68.5(3) 65.7(3) 71.6(3)
O2 Ca O2 6_5655 4_5465 76.2(3) 72.3(3) 80.4(3)
O2 Ca O2 3_6665 4_5465 80.5(3) 78.9(3) 82.7(3)
O1 W O1 . 2_6555 110.8(5) 101.4(5) 119.4(5)
O1 W O1 . 3_6665 69.5(5) 66.4(5) 72.5(5)
O1 W O1 . 4_5465 67.2(4) 59.1(5) 74.1(4)
O1 W O2 . . 108.4(5) 102.5(5) 114.3(5)
O1 W O2 . 2_6555 106.0(5) 103.4(5) 109.6(5)
O1 W O2 . 7_5555 172.1(4) 166.5(4) 177.2(4)
O1 W O2 . 8_5555 74.8(4) 65.4(4) 85.7(4)
O1 W O1 2_6555 3_6665 67.0(4) 58.8(5) 74.4(4)
O1 W O1 2_6555 4_5465 69.6(5) 66.4(4) 72.5(5)
O1 W O2 2_6555 . 105.9(5) 103.3(6) 109.4(5)
O1 W O2 2_6555 2_6555 108.5(5) 102.7(5) 114.1(5)
O1 W O2 2_6555 7_5555 75.0(4) 65.6(4) 85.7(4)
O1 W O2 2_6555 8_5555 172.3(4) 166.5(4) 176.9(4)
O1 W O1 3_6665 4_5465 98.1(3) 97.4(3) 98.8(3)
O1 W O2 3_6665 . 73.0(4) 66.6(4) 78.5(4)
O1 W O2 3_6665 2_6555 170.6(4) 164.7(4) 175.2(4)
O1 W O2 3_6665 7_5555 115.9(3) 110.3(3) 121.2(3)
O1 W O2 3_6665 8_5555 114.2(3) 112.3(3) 116.7(3)
O1 W O2 4_5465 . 170.6(4) 164.9(4) 175.2(4)
O1 W O2 4_5465 2_6555 72.9(4) 66.5(4) 78.7(4)
O1 W O2 4_5465 7_5555 114.1(3) 112.3(3) 116.6(3)
O1 W O2 4_5465 8_5555 115.7(3) 110.4(3) 121.2(3)
O2 W O2 . 2_6555 116.1(5) 106.5(5) 127.5(5)
O2 W O2 . 7_5555 71.0(3) 67.3(4) 75.1(4)
O2 W O2 . 8_5555 69.4(4) 65.1(4) 73.4(4)
O2 W O2 2_6555 7_5555 69.2(4) 64.8(4) 73.6(4)
O2 W O2 2_6555 8_5555 71.0(3) 67.4(3) 75.2(3)
O2 W O2 7_5555 8_5555 99.5(3) 95.5(3) 102.7(3)
Eu O1 Eu 5_5545 7_6565 103.9(5) 100.4(4) 106.8(5)
Eu O1 Ca 5_5545 5_5545 0.0(5) 0.0(5) 0.0(5)
Eu O1 Ca 5_5545 7_6565 103.9(5) 100.4(4) 106.8(5)
Eu O1 W 5_5545 . 119.2(5) 108.2(5) 128.9(6)
Eu O1 W 5_5545 3_6665 91.9(4) 90.8(3) 93.4(4)
Eu O1 O1 5_5545 2_6555 149.5(5) 143.7(5) 155.0(6)
Eu O1 O1 5_5545 2_7555 84.2(4) 82.7(4) 85.6(4)
Eu O1 O1 5_5545 3_6665 109.9(5) 102.3(5) 117.0(5)
Eu O1 O1 5_5545 3_7665 52.2(3) 48.9(3) 55.3(3)
Eu O1 O1 5_5545 4_5465 145.1(6) 140.4(6) 149.5(6)
Eu O1 O1 5_5545 4_5565 56.1(3) 54.7(3) 57.5(4)
Eu O1 O2 5_5545 . 90.9(4) 82.0(4) 99.0(4)
Eu O1 O2 5_5545 2_6555 109.4(4) 104.3(4) 113.9(4)
Eu O1 O2 5_5545 2_6655 40.5(2) 35.9(2) 44.7(3)
Eu O1 O2 5_5545 3_6665 108.5(4) 105.7(4) 111.5(4)
Eu O1 O2 5_5545 8_5555 53.2(3) 50.4(2) 56.2(3)
Eu O1 Ca 7_6565 5_5545 103.9(5) 100.4(4) 106.8(4)
Eu O1 Ca 7_6565 7_6565 0.0(5) 0.0(5) 0.0(5)
Eu O1 W 7_6565 . 131.7(6) 121.3(6) 143.8(7)
Eu O1 W 7_6565 3_6665 86.5(3) 84.0(3) 89.5(3)
Eu O1 O1 7_6565 2_6555 106.6(5) 100.1(4) 114.4(5)
Eu O1 O1 7_6565 2_7555 49.6(3) 47.8(3) 51.9(3)
Eu O1 O1 7_6565 3_6665 110.6(5) 103.6(4) 118.2(5)
Eu O1 O1 7_6565 3_7665 51.7(3) 48.4(3) 54.4(3)
Eu O1 O1 7_6565 4_5465 55.2(3) 52.2(3) 58.9(4)
Eu O1 O1 7_6565 4_5565 93.8(4) 90.3(4) 97.1(5)
Eu O1 O2 7_6565 . 164.9(5) 155.6(5) 175.3(6)
Eu O1 O2 7_6565 2_6555 110.8(5) 106.8(5) 114.9(5)
Eu O1 O2 7_6565 2_6655 137.9(5) 130.7(4) 143.8(4)
Eu O1 O2 7_6565 3_6665 52.7(3) 49.7(3) 56.7(3)
Eu O1 O2 7_6565 8_5555 133.7(5) 130.5(6) 136.7(6)
Ca O1 Ca 5_5545 7_6565 103.9(5) 100.4(4) 106.8(5)
Ca O1 W 5_5545 . 119.2(5) 108.2(5) 128.9(6)
Ca O1 W 5_5545 3_6665 91.9(4) 90.8(3) 93.4(4)
Ca O1 O1 5_5545 2_6555 149.5(5) 143.7(5) 155.0(6)
Ca O1 O1 5_5545 2_7555 84.2(4) 82.7(4) 85.6(4)
Ca O1 O1 5_5545 3_6665 109.9(5) 102.3(5) 117.0(5)
Ca O1 O1 5_5545 3_7665 52.2(3) 48.9(3) 55.3(3)
Ca O1 O1 5_5545 4_5465 145.1(6) 140.4(6) 149.5(6)
Ca O1 O1 5_5545 4_5565 56.1(3) 54.7(3) 57.5(4)
Ca O1 O2 5_5545 . 90.9(4) 82.0(4) 99.0(4)
Ca O1 O2 5_5545 2_6555 109.4(4) 104.3(4) 113.9(4)
Ca O1 O2 5_5545 2_6655 40.5(2) 35.9(2) 44.7(3)
Ca O1 O2 5_5545 3_6665 108.5(4) 105.7(4) 111.5(4)
Ca O1 O2 5_5545 8_5555 53.2(3) 50.4(2) 56.2(3)
Ca O1 W 7_6565 . 131.7(6) 121.3(6) 143.8(7)
Ca O1 W 7_6565 3_6665 86.5(3) 84.0(3) 89.5(3)
Ca O1 O1 7_6565 2_6555 106.6(5) 100.1(4) 114.4(5)
Ca O1 O1 7_6565 2_7555 49.6(3) 47.8(3) 51.9(3)
Ca O1 O1 7_6565 3_6665 110.6(5) 103.6(4) 118.2(5)
Ca O1 O1 7_6565 3_7665 51.7(3) 48.4(3) 54.4(3)
Ca O1 O1 7_6565 4_5465 55.2(3) 52.2(3) 58.9(4)
Ca O1 O1 7_6565 4_5565 93.8(4) 90.3(4) 97.1(5)
Ca O1 O2 7_6565 . 164.9(5) 155.6(5) 175.3(6)
Ca O1 O2 7_6565 2_6555 110.8(5) 106.8(5) 114.9(5)
Ca O1 O2 7_6565 2_6655 137.9(5) 130.7(4) 143.8(4)
Ca O1 O2 7_6565 3_6665 52.7(3) 49.7(3) 56.7(3)
Ca O1 O2 7_6565 8_5555 133.7(5) 130.5(6) 136.7(6)
W O1 W . 3_6665 110.5(5) 107.7(6) 113.7(6)
W O1 O1 . 2_6555 34.6(3) 30.1(3) 39.5(3)
W O1 O1 . 2_7555 111.7(5) 107.0(5) 116.8(6)
W O1 O1 . 3_6665 74.6(5) 72.6(5) 77.4(5)
W O1 O1 . 3_7665 159.0(6) 152.5(6) 164.2(6)
W O1 O1 . 4_5465 76.7(5) 69.2(4) 85.6(6)
W O1 O1 . 4_5565 126.6(6) 118.9(6) 133.9(7)
W O1 O2 . . 36.0(3) 33.4(3) 38.6(3)
W O1 O2 . 2_6555 37.2(3) 34.8(3) 39.3(3)
W O1 O2 . 2_6655 90.0(4) 82.8(4) 96.7(5)
W O1 O2 . 3_6665 122.5(6) 118.5(6) 127.3(6)
W O1 O2 . 8_5555 69.4(4) 60.2(4) 77.2(4)
W O1 O1 3_6665 2_6555 88.7(4) 87.2(4) 90.0(4)
W O1 O1 3_6665 2_7555 132.6(4) 127.8(4) 138.4(5)
W O1 O1 3_6665 3_6665 35.9(3) 34.6(3) 37.2(3)
W O1 O1 3_6665 3_7665 88.7(4) 85.8(4) 92.1(4)
W O1 O1 3_6665 4_5465 111.8(4) 108.2(4) 116.0(5)
W O1 O1 3_6665 4_5565 36.0(3) 35.3(3) 36.7(3)
W O1 O2 3_6665 . 92.1(4) 87.0(4) 96.3(4)
W O1 O2 3_6665 2_6555 146.9(5) 146.5(5) 147.7(5)
W O1 O2 3_6665 2_6655 76.4(3) 75.0(3) 77.7(3)
W O1 O2 3_6665 3_6665 35.6(2) 34.24(19) 36.8(2)
W O1 O2 3_6665 8_5555 128.2(4) 121.9(4) 134.5(5)
O1 O1 O1 2_6555 2_7555 116.7(5) 114.8(5) 118.6(5)
O1 O1 O1 2_6555 3_6665 57.4(4) 53.3(4) 61.5(4)
O1 O1 O1 2_6555 3_7665 158.1(5) 154.3(5) 162.8(5)
O1 O1 O1 2_6555 4_5465 59.8(4) 57.1(4) 62.9(4)
O1 O1 O1 2_6555 4_5565 119.8(6) 119.0(5) 120.9(5)
O1 O1 O2 2_6555 . 58.7(4) 55.5(4) 62.3(4)
O1 O1 O2 2_6555 2_6555 60.1(4) 59.1(4) 61.2(4)
O1 O1 O2 2_6555 2_6655 110.9(5) 108.0(4) 114.5(5)
O1 O1 O2 2_6555 3_6665 89.2(4) 88.3(4) 90.2(4)
O1 O1 O2 2_6555 8_5555 103.9(5) 99.3(4) 107.9(5)
O1 O1 O1 2_7555 3_6665 159.0(5) 150.3(5) 169.3(5)
O1 O1 O1 2_7555 3_7665 52.5(4) 50.6(4) 54.5(4)
O1 O1 O1 2_7555 4_5465 61.0(4) 57.4(4) 64.6(5)
O1 O1 O1 2_7555 4_5565 119.0(5) 117.6(5) 120.1(5)
O1 O1 O2 2_7555 . 134.7(5) 132.4(5) 136.6(5)
O1 O1 O2 2_7555 2_6555 75.8(4) 70.9(4) 80.1(4)
O1 O1 O2 2_7555 2_6655 122.4(4) 116.8(4) 127.2(4)
O1 O1 O2 2_7555 3_6665 101.9(4) 96.5(4) 108.4(5)
O1 O1 O2 2_7555 8_5555 85.7(4) 81.8(4) 89.5(4)
O1 O1 O1 3_6665 3_7665 124.1(5) 122.3(5) 126.1(5)
O1 O1 O1 3_6665 4_5465 103.9(5) 97.9(5) 111.1(6)
O1 O1 O1 3_6665 4_5565 62.5(4) 58.4(4) 66.5(5)
O1 O1 O2 3_6665 . 61.9(4) 57.5(4) 65.6(4)
O1 O1 O2 3_6665 2_6555 111.3(5) 109.7(5) 113.1(5)
O1 O1 O2 3_6665 2_6655 75.9(4) 70.0(4) 81.8(4)
O1 O1 O2 3_6665 3_6665 59.9(4) 58.0(4) 62.1(4)
O1 O1 O2 3_6665 8_5555 114.8(5) 104.4(5) 124.5(6)
O1 O1 O1 3_7665 4_5465 101.5(5) 101.0(5) 102.1(5)
O1 O1 O1 3_7665 4_5565 66.6(4) 63.8(4) 69.4(4)
O1 O1 O2 3_7665 . 143.1(5) 134.9(5) 150.0(5)
O1 O1 O2 3_7665 2_6555 124.1(5) 120.5(5) 127.2(5)
O1 O1 O2 3_7665 2_6655 89.4(4) 84.1(4) 94.0(4)
O1 O1 O2 3_7665 3_6665 76.3(4) 72.4(4) 80.8(4)
O1 O1 O2 3_7665 8_5555 94.6(5) 93.1(5) 96.1(5)
O1 O1 O1 4_5465 4_5565 141.2(5) 139.6(6) 143.3(5)
O1 O1 O2 4_5465 . 112.3(5) 105.4(5) 120.2(5)
O1 O1 O2 4_5465 2_6555 63.3(4) 56.8(4) 69.9(4)
O1 O1 O2 4_5465 2_6655 165.6(5) 163.9(5) 168.0(5)
O1 O1 O2 4_5465 3_6665 81.7(4) 77.2(4) 86.7(4)
O1 O1 O2 4_5465 8_5555 117.9(5) 110.4(5) 124.9(5)
O1 O1 O2 4_5565 . 93.6(5) 86.5(4) 100.3(5)
O1 O1 O2 4_5565 2_6555 154.4(5) 147.6(5) 161.2(5)
O1 O1 O2 4_5565 2_6655 51.1(3) 48.5(3) 53.8(4)
O1 O1 O2 4_5565 3_6665 60.0(3) 56.4(3) 63.4(3)
O1 O1 O2 4_5565 8_5555 100.1(4) 94.2(4) 106.0(5)
O2 O1 O2 . 2_6555 63.8(4) 59.2(4) 69.5(4)
O2 O1 O2 . 2_6655 55.2(3) 50.1(3) 60.0(3)
O2 O1 O2 . 3_6665 121.7(5) 119.1(5) 123.7(5)
O2 O1 O2 . 8_5555 57.0(4) 50.7(3) 62.6(4)
O2 O1 O2 2_6555 2_6655 103.7(4) 99.1(4) 108.5(4)
O2 O1 O2 2_6555 3_6665 141.4(5) 138.8(5) 144.1(5)
O2 O1 O2 2_6555 8_5555 58.3(3) 56.6(3) 60.1(3)
O2 O1 O2 2_6655 3_6665 109.3(4) 107.4(4) 110.8(4)
O2 O1 O2 2_6655 8_5555 52.2(3) 47.6(2) 56.9(3)
O2 O1 O2 3_6665 8_5555 159.5(5) 156.9(5) 161.9(5)
Eu O2 Eu 5_4545 3_6665 103.4(3) 100.0(4) 107.5(5)
Eu O2 Ca 5_4545 5_4545 0.0(5) 0.0(5) 0.0(5)
Eu O2 Ca 5_4545 3_6665 103.4(3) 100.0(4) 107.5(5)
Eu O2 W 5_4545 . 121.7(5) 116.8(5) 127.9(6)
Eu O2 W 5_4545 7_5555 93.0(4) 87.9(3) 98.5(4)
Eu O2 O1 5_4545 . 109.8(4) 106.4(4) 113.5(5)
Eu O2 O1 5_4545 2_6555 91.9(4) 89.3(4) 95.0(4)
Eu O2 O1 5_4545 2_6655 40.0(2) 37.3(2) 43.0(3)
Eu O2 O1 5_4545 3_6665 53.7(3) 51.5(3) 56.2(3)
Eu O2 O1 5_4545 8_4555 109.6(5) 106.2(4) 113.5(4)
Eu O2 O2 5_4545 2_6555 150.5(5) 146.1(4) 154.3(5)
Eu O2 O2 5_4545 2_6655 83.9(3) 78.7(4) 90.3(4)
Eu O2 O2 5_4545 7_5555 113.3(5) 104.1(4) 122.8(5)
Eu O2 O2 5_4545 7_5655 51.7(3) 51.4(2) 52.1(3)
Eu O2 O2 5_4545 8_4555 55.5(3) 52.8(3) 58.4(3)
Eu O2 O2 5_4545 8_5555 144.5(4) 136.1(5) 154.6(6)
Eu O2 Ca 3_6665 5_4545 103.4(3) 100.0(4) 107.5(5)
Eu O2 Ca 3_6665 3_6665 0.0(5) 0.0(5) 0.0(5)
Eu O2 W 3_6665 . 128.8(6) 124.3(5) 133.0(6)
Eu O2 W 3_6665 7_5555 87.9(3) 84.6(3) 90.6(4)
Eu O2 O1 3_6665 . 110.8(5) 104.5(4) 117.9(5)
Eu O2 O1 3_6665 2_6555 163.8(5) 159.4(5) 168.1(6)
Eu O2 O1 3_6665 2_6655 87.8(3) 85.4(3) 90.9(4)
Eu O2 O1 3_6665 3_6665 132.5(4) 127.9(5) 138.3(5)
Eu O2 O1 3_6665 8_4555 53.5(3) 52.8(3) 54.4(3)
Eu O2 O2 3_6665 2_6555 105.5(4) 104.1(4) 107.1(4)
Eu O2 O2 3_6665 2_6655 49.6(3) 48.5(2) 50.7(2)
Eu O2 O2 3_6665 7_5555 111.4(4) 105.9(4) 116.0(5)
Eu O2 O2 3_6665 7_5655 51.8(3) 48.1(3) 55.9(3)
Eu O2 O2 3_6665 8_4555 93.7(4) 90.1(4) 97.3(4)
Eu O2 O2 3_6665 8_5555 55.8(3) 54.9(3) 56.7(3)
Ca O2 Ca 5_4545 3_6665 103.4(3) 100.0(4) 107.5(5)
Ca O2 W 5_4545 . 121.7(5) 116.8(5) 127.9(6)
Ca O2 W 5_4545 7_5555 93.0(4) 87.9(3) 98.5(4)
Ca O2 O1 5_4545 . 109.8(4) 106.4(4) 113.5(5)
Ca O2 O1 5_4545 2_6555 91.9(4) 89.3(4) 95.0(4)
Ca O2 O1 5_4545 2_6655 40.0(2) 37.3(2) 43.0(3)
Ca O2 O1 5_4545 3_6665 53.7(3) 51.5(3) 56.2(3)
Ca O2 O1 5_4545 8_4555 109.6(5) 106.2(4) 113.5(4)
Ca O2 O2 5_4545 2_6555 150.5(5) 146.1(4) 154.3(5)
Ca O2 O2 5_4545 2_6655 83.9(3) 78.7(4) 90.3(4)
Ca O2 O2 5_4545 7_5555 113.3(5) 104.1(4) 122.8(5)
Ca O2 O2 5_4545 7_5655 51.7(3) 51.4(2) 52.1(3)
Ca O2 O2 5_4545 8_4555 55.5(3) 52.8(3) 58.4(3)
Ca O2 O2 5_4545 8_5555 144.5(4) 136.1(5) 154.6(6)
Ca O2 W 3_6665 . 128.8(6) 124.3(5) 133.0(6)
Ca O2 W 3_6665 7_5555 87.9(3) 84.6(3) 90.6(4)
Ca O2 O1 3_6665 . 110.8(5) 104.5(4) 117.9(5)
Ca O2 O1 3_6665 2_6555 163.8(5) 159.4(5) 168.1(6)
Ca O2 O1 3_6665 2_6655 87.8(3) 85.4(3) 90.9(4)
Ca O2 O1 3_6665 3_6665 132.5(4) 127.9(5) 138.3(5)
Ca O2 O1 3_6665 8_4555 53.5(3) 52.8(3) 54.4(3)
Ca O2 O2 3_6665 2_6555 105.5(4) 104.1(4) 107.1(4)
Ca O2 O2 3_6665 2_6655 49.6(3) 48.5(2) 50.7(2)
Ca O2 O2 3_6665 7_5555 111.4(4) 105.9(4) 116.0(5)
Ca O2 O2 3_6665 7_5655 51.8(3) 48.1(3) 55.9(3)
Ca O2 O2 3_6665 8_4555 93.7(4) 90.1(4) 97.3(4)
Ca O2 O2 3_6665 8_5555 55.8(3) 54.9(3) 56.7(3)
W O2 W . 7_5555 109.2(4) 102.2(4) 115.1(5)
W O2 O1 . . 35.7(3) 32.3(3) 38.9(3)
W O2 O1 . 2_6555 36.8(3) 35.4(3) 37.8(3)
W O2 O1 . 2_6655 111.9(5) 106.2(4) 118.7(5)
W O2 O1 . 3_6665 71.6(4) 67.1(4) 76.6(4)
W O2 O1 . 8_4555 119.8(5) 109.0(5) 129.2(6)
W O2 O2 . 2_6555 32.0(3) 26.3(3) 36.7(3)
W O2 O2 . 2_6655 110.3(5) 106.3(5) 115.1(5)
W O2 O2 . 7_5555 72.0(3) 65.7(4) 77.4(4)
W O2 O2 . 7_5655 159.5(5) 153.0(6) 167.6(6)
W O2 O2 . 8_4555 128.9(5) 120.9(4) 136.9(5)
W O2 O2 . 8_5555 73.3(4) 68.2(4) 78.2(4)
W O2 O1 7_5555 . 144.4(4) 137.1(5) 151.0(5)
W O2 O1 7_5555 2_6555 92.6(4) 86.6(3) 98.8(4)
W O2 O1 7_5555 2_6655 129.5(4) 125.8(4) 133.6(4)
W O2 O1 7_5555 3_6665 129.0(5) 124.7(4) 133.3(5)
W O2 O1 7_5555 8_4555 36.2(3) 33.2(2) 39.0(3)
W O2 O2 7_5555 2_6555 89.4(3) 84.8(3) 93.4(4)
W O2 O2 7_5555 2_6655 134.3(4) 133.8(4) 135.0(5)
W O2 O2 7_5555 7_5555 37.2(2) 35.2(2) 39.3(2)
W O2 O2 7_5555 7_5655 90.5(4) 86.6(3) 94.1(4)
W O2 O2 7_5555 8_4555 37.6(2) 35.0(2) 40.6(2)
W O2 O2 7_5555 8_5555 112.5(4) 104.0(4) 119.5(4)
O1 O2 O1 . 2_6555 61.2(4) 56.5(4) 65.2(4)
O1 O2 O1 . 2_6655 82.4(4) 77.3(4) 88.2(4)
O1 O2 O1 . 3_6665 58.2(4) 56.3(4) 60.5(4)
O1 O2 O1 . 8_4555 139.2(5) 134.2(5) 144.5(5)
O1 O2 O2 . 2_6555 57.4(4) 54.4(4) 60.1(4)
O1 O2 O2 . 2_6655 76.1(4) 68.6(4) 84.2(4)
O1 O2 O2 . 7_5555 107.4(4) 101.5(5) 112.4(5)
O1 O2 O2 . 7_5655 124.6(4) 115.7(4) 134.2(4)
O1 O2 O2 . 8_4555 153.7(5) 144.8(5) 161.7(6)
O1 O2 O2 . 8_5555 62.0(4) 56.2(4) 68.6(4)
O1 O2 O1 2_6555 2_6655 103.6(4) 100.1(4) 107.3(4)
O1 O2 O1 2_6555 3_6665 57.0(4) 52.5(4) 61.3(4)
O1 O2 O1 2_6555 8_4555 122.3(4) 114.7(5) 129.1(5)
O1 O2 O2 2_6555 2_6555 58.9(4) 54.6(4) 62.4(4)
O1 O2 O2 2_6555 2_6655 132.6(5) 126.4(5) 139.3(5)
O1 O2 O2 2_6555 7_5555 62.1(4) 56.2(3) 68.2(4)
O1 O2 O2 2_6555 7_5655 143.3(5) 140.6(5) 146.2(5)
O1 O2 O2 2_6555 8_4555 96.0(4) 87.8(4) 104.5(5)
O1 O2 O2 2_6555 8_5555 109.8(5) 104.6(4) 114.8(4)
O1 O2 O1 2_6655 3_6665 46.9(3) 44.5(3) 49.7(3)
O1 O2 O1 2_6655 8_4555 127.4(4) 123.7(4) 131.8(4)
O1 O2 O2 2_6655 2_6555 139.8(4) 137.4(4) 142.6(4)
O1 O2 O2 2_6655 2_6655 48.3(3) 45.7(3) 51.6(3)
O1 O2 O2 2_6655 7_5555 152.0(5) 144.4(5) 160.0(5)
O1 O2 O2 2_6655 7_5655 49.7(3) 48.9(3) 50.5(3)
O1 O2 O2 2_6655 8_4555 92.7(4) 90.5(4) 95.7(4)
O1 O2 O2 2_6655 8_5555 106.0(4) 100.0(4) 113.7(5)
O1 O2 O1 3_6665 8_4555 161.1(6) 156.7(6) 166.3(5)
O1 O2 O2 3_6665 2_6555 103.5(4) 101.6(4) 105.5(5)
O1 O2 O2 3_6665 2_6655 84.4(4) 80.4(4) 89.3(4)
O1 O2 O2 3_6665 7_5555 115.6(5) 112.2(5) 118.8(4)
O1 O2 O2 3_6665 7_5655 93.9(4) 91.8(4) 96.2(4)
O1 O2 O2 3_6665 8_4555 100.6(5) 96.0(5) 105.4(5)
O1 O2 O2 3_6665 8_5555 115.8(5) 109.2(5) 124.2(6)
O1 O2 O2 8_4555 2_6555 88.9(4) 83.6(4) 93.6(4)
O1 O2 O2 8_4555 2_6655 102.8(4) 101.1(5) 104.5(4)
O1 O2 O2 8_4555 7_5555 60.2(4) 55.1(4) 64.6(4)
O1 O2 O2 8_4555 7_5655 77.8(4) 73.4(4) 82.6(4)
O1 O2 O2 8_4555 8_4555 61.0(4) 60.6(4) 61.3(4)
O1 O2 O2 8_4555 8_5555 81.9(5) 76.3(4) 86.2(5)
O2 O2 O2 2_6555 2_6655 114.4(4) 112.1(4) 117.0(4)
O2 O2 O2 2_6555 7_5555 56.2(3) 50.2(3) 61.8(3)
O2 O2 O2 2_6555 7_5655 157.0(5) 152.7(5) 161.5(5)
O2 O2 O2 2_6555 8_4555 123.0(4) 115.8(4) 129.0(5)
O2 O2 O2 2_6555 8_5555 57.6(3) 54.8(3) 60.0(3)
O2 O2 O2 2_6655 7_5555 158.3(5) 151.2(5) 164.1(5)
O2 O2 O2 2_6655 7_5655 52.7(3) 49.1(3) 57.0(4)
O2 O2 O2 2_6655 8_4555 118.6(4) 114.5(5) 123.7(5)
O2 O2 O2 2_6655 8_5555 60.6(3) 57.6(3) 64.4(3)
O2 O2 O2 7_5555 7_5655 127.5(5) 121.4(5) 132.9(5)
O2 O2 O2 7_5555 8_4555 66.8(3) 59.4(3) 74.2(4)
O2 O2 O2 7_5555 8_5555 101.7(4) 91.0(4) 110.9(4)
O2 O2 O2 7_5655 8_4555 66.0(3) 65.3(3) 67.4(3)
O2 O2 O2 7_5655 8_5555 101.8(4) 96.3(4) 108.1(5)
O2 O2 O2 8_4555 8_5555 142.0(5) 136.8(5) 146.2(5)

loop_
_geom_bond_atom_site_label_1
_geom_bond_atom_site_label_2
_geom_bond_site_ssg_symmetry_2
_geom_bond_distance_av
_geom_bond_distance_min
_geom_bond_distance_max
Eu Ca . 0 0 0
Eu O1 5_4455 2.487(12) 2.331(13) 2.618(12)
Eu O1 6_6655 2.485(12) 2.327(13) 2.622(13)
Eu O1 7_6565 2.505(12) 2.356(12) 2.635(12)
Eu O1 8_4565 2.503(12) 2.349(12) 2.636(12)
Eu O2 5_5455 2.473(11) 2.337(10) 2.587(10)
Eu O2 6_5655 2.475(11) 2.339(10) 2.584(10)
Eu O2 3_6665 2.465(10) 2.393(10) 2.524(10)
Eu O2 4_5465 2.464(10) 2.393(10) 2.523(10)
Ca O1 5_4455 2.487(12) 2.331(13) 2.618(12)
Ca O1 6_6655 2.485(12) 2.327(13) 2.622(13)
Ca O1 7_6565 2.505(12) 2.356(12) 2.635(12)
Ca O1 8_4565 2.503(12) 2.349(12) 2.636(12)
Ca O2 5_5455 2.473(11) 2.337(10) 2.587(10)
Ca O2 6_5655 2.475(11) 2.339(10) 2.584(10)
Ca O2 3_6665 2.465(10) 2.393(10) 2.524(10)
Ca O2 4_5465 2.464(10) 2.393(10) 2.523(10)
W O1 . 1.794(12) 1.732(12) 1.859(13)
W O1 2_6555 1.792(12) 1.734(12) 1.857(13)
W O1 3_6665 2.951(12) 2.878(12) 3.032(12)
W O1 4_5465 2.950(12) 2.882(12) 3.030(12)
W O2 . 1.807(10) 1.770(9) 1.856(11)
W O2 2_6555 1.806(10) 1.770(10) 1.859(9)
W O2 7_5555 2.852(11) 2.676(11) 2.996(11)
W O2 8_5555 2.852(11) 2.677(10) 2.997(10)
O1 O1 2_6555 2.947(18) 2.781(17) 3.080(17)
O1 O1 2_7555 3.222(18) 3.044(19) 3.396(19)
O1 O1 3_6665 2.865(18) 2.840(18) 2.914(19)
O1 O1 3_7665 3.057(18) 2.981(17) 3.153(17)
O1 O1 4_5465 2.799(17) 2.587(17) 2.993(17)
O1 O1 4_5565 2.774(17) 2.590(17) 2.990(17)
O1 O2 . 2.917(16) 2.872(17) 2.963(16)
O1 O2 2_6555 2.876(15) 2.768(16) 2.998(16)
O1 O2 2_6655 3.761(15) 3.432(17) 4.116(17)
O1 O2 3_6665 2.963(16) 2.824(15) 3.103(15)
O1 O2 8_5555 2.937(16) 2.731(15) 3.164(15)
O2 O2 2_6555 3.061(14) 2.837(14) 3.332(14)
O2 O2 2_6655 3.182(13) 3.167(9) 3.204(10)
O2 O2 7_5555 2.837(13) 2.832(17) 2.847(9)
O2 O2 7_5655 3.042(13) 2.942(11) 3.155(10)
O2 O2 8_4555 2.785(16) 2.621(16) 2.935(16)
O2 O2 8_5555 2.788(16) 2.621(16) 2.938(16)

loop_
_jana_atom_site_occ_fourier_absolute_site_label
_jana_atom_site_occ_fourier_absolute
Eu 0.5
Ca 0.25
